data_1560957
loop_
_publ_author_name
'Cramer, Alisha J.'
'Cole, Jacqueline M.'

_publ_section_title
;
 Host-guest prospects of neodymium and gadolinium ultraphosphate
 frameworks for nuclear waste storage: Multi-temperature topological
 analysis of nanoporous cages in RP5O14
;
_journal_name_full 'Journal of Solid State Chemistry'
_journal_page_first 250
_journal_page_last 257
_journal_paper_doi 10.1016/j.jssc.2018.07.020
_journal_volume 266
_journal_year 2018
_chemical_formula_sum 'Nd O14 P5'
_chemical_formula_weight 523.09
_space_group_IT_number 14
_space_group_name_Hall '-P 2ybc'
_space_group_name_H-M_alt 'P 1 21/c 1'
_symmetry_cell_setting monoclinic
_symmetry_space_group_name_H-M 'P 1 21/c 1'
_atom_sites_solution_hydrogens none
_atom_sites_solution_primary direct
_atom_sites_solution_secondary difmap
_audit_creation_method SHELXL-97
_cell_angle_alpha 90.00
_cell_angle_beta 90.509(9)
_cell_angle_gamma 90.00
_cell_formula_units_Z 4
_cell_length_a 8.7580(18)
_cell_length_b 8.9943(14)
_cell_length_c 13.026(2)
_cell_measurement_reflns_used 512
_cell_measurement_temperature 290(2)
_cell_measurement_theta_max 28.28
_cell_measurement_theta_min 2.0
_cell_volume 1026.0(3)
_computing_cell_refinement
;
Rigaku CrystalClear-SM Expert 2.0
;
_computing_data_collection 'Rigaku CrystalClear-SM Expert 2.0'
_computing_data_reduction
;
Rigaku CrystalClear-SM Expert 2.0
;
_computing_molecular_graphics
;
SHELXTL-PLUS (Sheldrick, 1995)
;
_computing_publication_material 'SHELXL-97 (Sheldrick, 1997)'
_computing_structure_refinement 'SHELXL-97 (Sheldrick, 1997)'
_computing_structure_solution 'SHELXS-97 (Sheldrick, 1990)'
_diffrn_ambient_temperature 290(2)
_diffrn_measured_fraction_theta_full 0.904
_diffrn_measured_fraction_theta_max 0.904
_diffrn_measurement_device_type 'Rigaku Saturn 724+ CCD'
_diffrn_measurement_method '\w scans'
_diffrn_radiation_monochromator graphite
_diffrn_radiation_source 'fine-focus sealed tube'
_diffrn_radiation_type MoK\a
_diffrn_radiation_wavelength 0.71073
_diffrn_reflns_av_R_equivalents 0.0983
_diffrn_reflns_av_sigmaI/netI 0.0701
_diffrn_reflns_limit_h_max 8
_diffrn_reflns_limit_h_min -11
_diffrn_reflns_limit_k_max 11
_diffrn_reflns_limit_k_min -11
_diffrn_reflns_limit_l_max 14
_diffrn_reflns_limit_l_min -17
_diffrn_reflns_number 3603
_diffrn_reflns_theta_full 28.28
_diffrn_reflns_theta_max 28.28
_diffrn_reflns_theta_min 1.56
_diffrn_standards_decay_% 0
_diffrn_standards_interval_count 0
_diffrn_standards_interval_time 0
_diffrn_standards_number 0
_exptl_absorpt_coefficient_mu 5.928
_exptl_absorpt_correction_T_max 0.743
_exptl_absorpt_correction_T_min 0.317
_exptl_absorpt_correction_type empirical
_exptl_absorpt_process_details
;
T. Higashi, ABSCOR, empirical absorption correction
;
_exptl_crystal_colour purple
_exptl_crystal_density_diffrn 3.386
_exptl_crystal_density_method 'not measured'
_exptl_crystal_description plate
_exptl_crystal_F_000 988
_exptl_crystal_size_max 0.2
_exptl_crystal_size_mid 0.2
_exptl_crystal_size_min 0.05
_refine_diff_density_max 3.466
_refine_diff_density_min -3.919
_refine_diff_density_rms 0.564
_refine_ls_extinction_coef 0.0110(18)
_refine_ls_extinction_expression Fc^*^=kFc[1+0.001xFc^2^\l^3^/sin(2\q)]^-1/4^
_refine_ls_extinction_method SHELXL
_refine_ls_goodness_of_fit_ref 1.112
_refine_ls_hydrogen_treatment none
_refine_ls_matrix_type full
_refine_ls_number_parameters 183
_refine_ls_number_reflns 2296
_refine_ls_number_restraints 0
_refine_ls_restrained_S_all 1.112
_refine_ls_R_factor_all 0.0742
_refine_ls_R_factor_gt 0.0732
_refine_ls_shift/su_max 0.000
_refine_ls_shift/su_mean 0.000
_refine_ls_structure_factor_coef Fsqd
_refine_ls_weighting_details 'calc w=1/[\s^2^(Fo^2^)+(0.1471P)^2^+1.4344P] where P=(Fo^2^+2Fc^2^)/3'
_refine_ls_weighting_scheme calc
_refine_ls_wR_factor_gt 0.1938
_refine_ls_wR_factor_ref 0.1948
_reflns_number_gt 2247
_reflns_number_total 2296
_reflns_threshold_expression >2sigma(I)
_cod_data_source_file nd_013_290_b1.cif
_cod_data_source_block nd_013_290_b1
_cod_original_cell_volume 1026.1(3)
_cod_original_sg_symbol_H-M P2(1)/c
_cod_database_code 1560957

loop_
_symmetry_equiv_pos_as_xyz
'x, y, z'
'-x, y+1/2, -z+1/2'
'-x, -y, -z'
'x, -y-1/2, z-1/2'

loop_
_atom_site_label
_atom_site_type_symbol
_atom_site_fract_x
_atom_site_fract_y
_atom_site_fract_z
_atom_site_U_iso_or_equiv
_atom_site_adp_type
_atom_site_occupancy
_atom_site_symmetry_multiplicity
_atom_site_calc_flag
_atom_site_refinement_flags
_atom_site_disorder_assembly
_atom_site_disorder_group
Nd1 Nd 0.77708(4) 0.19016(4) -0.00126(3) 0.0086(3) Uani 1 1 d . . .
P1 P 1.2553(2) 0.4518(2) 0.16463(13) 0.0091(4) Uani 1 1 d . . .
P2 P 1.2734(2) 0.44800(19) -0.16336(14) 0.0089(4) Uani 1 1 d . . .
P3 P 1.5067(2) 0.49762(18) -0.32565(13) 0.0087(4) Uani 1 1 d . . .
P4 P 1.1867(2) 0.2462(2) -0.00011(12) 0.0092(4) Uani 1 1 d . . .
P5 P 0.9922(2) 0.5056(2) 0.29509(13) 0.0093(4) Uani 1 1 d . . .
O1 O 1.2785(8) 0.3092(5) 0.0986(5) 0.0115(12) Uani 1 1 d . . .
O2 O 1.2941(8) 0.3157(6) -0.0880(5) 0.0145(13) Uani 1 1 d . . .
O3 O 1.0326(7) 0.3147(5) -0.0056(4) 0.0154(12) Uani 1 1 d . . .
O4 O 0.7898(7) -0.0840(8) 0.0015(4) 0.0187(13) Uani 1 1 d . . .
O5 O 1.4084(6) 0.4187(6) -0.2379(4) 0.0136(11) Uani 1 1 d . . .
O6 O 1.3669(6) 0.4186(6) 0.2555(4) 0.0137(10) Uani 1 1 d . . .
O7 O 0.7214(7) 0.4080(6) -0.1109(4) 0.0179(11) Uani 1 1 d . . .
O8 O 1.0925(6) 0.4290(6) 0.2085(4) 0.0150(11) Uani 1 1 d . . .
O9 O 0.7294(7) 0.4053(7) 0.1159(4) 0.0182(11) Uani 1 1 d . . .
O10 O 0.9155(7) 0.1197(6) 0.1512(4) 0.0185(12) Uani 1 1 d . . .
O11 O 1.1263(6) 0.4027(6) -0.2257(4) 0.0157(11) Uani 1 1 d . . .
O12 O 0.5831(6) 0.1174(6) -0.1241(4) 0.0160(11) Uani 1 1 d . . .
O13 O 0.9146(6) 0.1163(6) -0.1517(4) 0.0172(11) Uani 1 1 d . . .
O14 O 0.5783(7) 0.1207(6) 0.1154(4) 0.0168(11) Uani 1 1 d . . .

loop_
_atom_site_aniso_label
_atom_site_aniso_U_11
_atom_site_aniso_U_22
_atom_site_aniso_U_33
_atom_site_aniso_U_23
_atom_site_aniso_U_13
_atom_site_aniso_U_12
Nd1 0.0121(4) 0.0070(4) 0.0066(4) 0.00007(9) 0.0002(2) -0.00004(10)
P1 0.0125(9) 0.0085(8) 0.0063(9) -0.0004(6) -0.0004(6) 0.0005(6)
P2 0.0130(8) 0.0079(8) 0.0059(9) 0.0001(6) 0.0007(6) 0.0015(6)
P3 0.0113(8) 0.0080(8) 0.0069(8) 0.0007(6) -0.0002(6) 0.0000(6)
P4 0.0143(8) 0.0064(9) 0.0068(8) -0.0002(5) 0.0006(6) -0.0029(7)
P5 0.0122(8) 0.0102(8) 0.0055(8) -0.0004(6) 0.0006(6) 0.0005(6)
O1 0.022(3) 0.009(3) 0.004(3) -0.0050(15) -0.001(2) 0.0015(17)
O2 0.016(3) 0.020(3) 0.008(3) 0.0045(17) 0.005(2) 0.0071(19)
O3 0.019(3) 0.018(3) 0.009(3) 0.0027(16) -0.001(2) 0.0001(18)
O4 0.024(3) 0.008(3) 0.024(3) -0.0044(18) -0.001(3) 0.002(2)
O5 0.019(3) 0.011(2) 0.012(2) 0.0022(18) 0.009(2) -0.0031(19)
O6 0.017(3) 0.018(3) 0.006(2) 0.0050(19) -0.0058(18) 0.000(2)
O7 0.025(3) 0.005(2) 0.024(3) 0.006(2) -0.005(2) -0.006(2)
O8 0.011(2) 0.017(3) 0.017(3) -0.010(2) 0.003(2) 0.0001(19)
O9 0.023(3) 0.013(2) 0.019(3) -0.004(2) 0.001(2) -0.002(2)
O10 0.027(3) 0.018(3) 0.010(2) 0.0000(19) -0.005(2) -0.002(2)
O11 0.018(3) 0.008(2) 0.021(3) 0.0010(19) -0.007(2) -0.002(2)
O12 0.016(3) 0.014(3) 0.018(3) -0.004(2) -0.005(2) -0.006(2)
O13 0.020(3) 0.014(2) 0.017(3) -0.008(2) 0.008(2) 0.003(2)
O14 0.024(3) 0.015(3) 0.011(2) 0.0049(19) 0.006(2) 0.001(2)

loop_
_atom_type_symbol
_atom_type_description
_atom_type_scat_dispersion_real
_atom_type_scat_dispersion_imag
_atom_type_scat_source
O O 0.0106 0.0060 'International Tables Vol C Tables 4.2.6.8 and 6.1.1.4'
P P 0.1023 0.0942 'International Tables Vol C Tables 4.2.6.8 and 6.1.1.4'
Nd Nd -0.1943 3.0179 'International Tables Vol C Tables 4.2.6.8 and 6.1.1.4'

loop_
_geom_angle_atom_site_label_1
_geom_angle_atom_site_label_2
_geom_angle_atom_site_label_3
_geom_angle
_geom_angle_site_symmetry_1
_geom_angle_site_symmetry_3
O13 Nd1 O10 110.4(2) . .
O13 Nd1 O14 144.6(2) . .
O10 Nd1 O14 76.8(2) . .
O13 Nd1 O12 74.9(2) . .
O10 Nd1 O12 145.4(2) . .
O14 Nd1 O12 80.75(19) . .
O13 Nd1 O4 73.31(18) . .
O10 Nd1 O4 72.68(18) . .
O14 Nd1 O4 76.36(19) . .
O12 Nd1 O4 76.72(19) . .
O13 Nd1 O7 81.1(2) . .
O10 Nd1 O7 141.48(19) . .
O14 Nd1 O7 115.5(2) . .
O12 Nd1 O7 72.40(19) . .
O4 Nd1 O7 144.03(18) . .
O13 Nd1 O9 143.02(19) . .
O10 Nd1 O9 77.60(19) . .
O14 Nd1 O9 71.92(19) . .
O12 Nd1 O9 119.6(2) . .
O4 Nd1 O9 140.48(18) . .
O7 Nd1 O9 72.9(2) . .
O13 Nd1 O3 69.55(18) . .
O10 Nd1 O3 72.07(19) . .
O14 Nd1 O3 141.54(18) . .
O12 Nd1 O3 136.91(19) . .
O4 Nd1 O3 114.02(18) . .
O7 Nd1 O3 78.70(19) . .
O9 Nd1 O3 79.72(19) . .
O7 P1 O8 115.1(3) 3_765 .
O7 P1 O6 116.2(3) 3_765 .
O8 P1 O6 105.5(3) . .
O7 P1 O1 115.3(3) 3_765 .
O8 P1 O1 102.6(3) . .
O6 P1 O1 100.3(3) . .
O9 P2 O2 115.4(3) 3_765 .
O9 P2 O5 115.7(3) 3_765 .
O2 P2 O5 100.3(3) . .
O9 P2 O11 115.9(3) 3_765 .
O2 P2 O11 102.6(3) . .
O5 P2 O11 104.9(3) . .
O14 P3 O12 121.8(3) 4_665 2_754
O14 P3 O5 106.8(3) 4_665 .
O12 P3 O5 110.5(3) 2_754 .
O14 P3 O6 110.1(3) 4_665 3_865
O12 P3 O6 105.6(3) 2_754 3_865
O5 P3 O6 99.9(3) . 3_865
O4 P4 O3 122.5(3) 3_755 .
O4 P4 O1 106.8(3) 3_755 .
O3 P4 O1 109.8(3) . .
O4 P4 O2 107.0(3) 3_755 .
O3 P4 O2 109.9(3) . .
O1 P4 O2 98.0(4) . .
O13 P5 O10 123.3(3) 4_566 2_755
O13 P5 O8 105.8(3) 4_566 .
O10 P5 O8 109.4(3) 2_755 .
O13 P5 O11 110.6(3) 4_566 3_765
O10 P5 O11 105.0(3) 2_755 3_765
O8 P5 O11 100.5(3) . 3_765
P1 O1 P4 131.5(4) . .
P2 O2 P4 132.9(4) . .
P4 O3 Nd1 128.7(3) . .
P4 O4 Nd1 174.3(4) 3_755 .
P2 O5 P3 141.6(4) . .
P1 O6 P3 139.7(4) . 3_865
P1 O7 Nd1 159.4(4) 3_765 .
P1 O8 P5 135.8(4) . .
P2 O9 Nd1 164.3(4) 3_765 .
P5 O10 Nd1 147.5(3) 2_745 .
P2 O11 P5 133.1(4) . 3_765
P3 O12 Nd1 149.0(3) 2_744 .
P5 O13 Nd1 146.1(3) 4_565 .
P3 O14 Nd1 147.2(3) 4_466 .

loop_
_geom_bond_atom_site_label_1
_geom_bond_atom_site_label_2
_geom_bond_distance
_geom_bond_site_symmetry_2
Nd1 O13 2.403(5) .
Nd1 O10 2.403(5) .
Nd1 O14 2.403(5) .
Nd1 O12 2.414(5) .
Nd1 O4 2.469(7) .
Nd1 O7 2.470(6) .
Nd1 O9 2.502(6) .
Nd1 O3 2.504(6) .
P1 O7 1.458(6) 3_765
P1 O8 1.554(6) .
P1 O6 1.557(5) .
P1 O1 1.559(5) .
P2 O9 1.457(6) 3_765
P2 O2 1.552(5) .
P2 O5 1.559(5) .
P2 O11 1.571(6) .
P3 O14 1.458(5) 4_665
P3 O12 1.483(5) 2_754
P3 O5 1.603(5) .
P3 O6 1.616(5) 3_865
P4 O4 1.473(7) 3_755
P4 O3 1.485(6) .
P4 O1 1.613(6) .
P4 O2 1.614(7) .
P5 O13 1.467(5) 4_566
P5 O10 1.479(6) 2_755
P5 O8 1.593(5) .
P5 O11 1.600(6) 3_765
O4 P4 1.473(7) 3_755
O6 P3 1.616(5) 3_865
O7 P1 1.458(6) 3_765
O9 P2 1.457(6) 3_765
O10 P5 1.479(6) 2_745
O11 P5 1.600(6) 3_765
O12 P3 1.483(5) 2_744
O13 P5 1.467(5) 4_565
O14 P3 1.458(5) 4_466

_cod_database_fobs_code 1560957
